data_1535181
loop_
_publ_author_name
'Meier, S.F.'
'Schleid, T.'

_publ_section_title
;
 Ho Cl Te2 O5: ein tellurdioxidreiches Holmium(III) - Chlorid -
 Oxotellurat(IV)
;
_journal_name_full 'Zeitschrift fuer Anorganische und Allgemeine Chemie'
_journal_page_first 1575
_journal_page_last 1580
_journal_volume 629
_journal_year 2003
_chemical_formula_sum 'Cl Ho O5 Te2'
_chemical_name_systematic 'Ho Cl (Te2 O5)'
_space_group_IT_number 2
_symmetry_space_group_name_Hall '-P 1'
_symmetry_space_group_name_H-M 'P -1'
_cell_angle_alpha 100.987
_cell_angle_beta 99.358
_cell_angle_gamma 91.719
_cell_formula_units_Z 4
_cell_length_a 7.6207
_cell_length_b 7.9679
_cell_length_c 10.1036
_cell_volume 593.061
_citation_journal_id_ASTM ZAACAB
_cod_data_source_file Meier_ZAACAB_2003_850.cif
_cod_data_source_block Cl1Ho1O5Te2
_cod_original_formula_sum 'Cl1 Ho1 O5 Te2'
_cod_database_code 1535181

loop_
_symmetry_equiv_pos_as_xyz
x,y,z
-x,-y,-z

loop_
_atom_site_label
_atom_site_type_symbol
_atom_site_fract_x
_atom_site_fract_y
_atom_site_fract_z
_atom_site_occupancy
_atom_site_U_iso_or_equiv
O5 O-2 0.8417 0.2804 0.1598 1 0.0
Cl1 Cl-1 0.3306 0.5763 0.3455 1 0.0
Te2 Te+4 0.67317 0.38023 0.26467 1 0.0
Te1 Te+4 0.05624 0.24638 0.73776 1 0.0
O6 O-2 0.3308 0.7975 0.1194 1 0.0
O9 O-2 0.2159 0.2579 0.1169 1 0.0
Te3 Te+4 0.49464 0.92522 0.26722 1 0.0
Ho2 Ho+3 0.26186 0.5118 0.05233 1 0.0
O4 O-2 0.5589 0.4566 0.1123 1 0.0
Te4 Te+4 0.12546 0.20717 0.26795 1 0.0
Ho1 Ho+3 0.75488 0.00693 0.02112 1 0.0
O7 O-2 0.5324 0.0747 0.1454 1 0.0
O3 O-2 0.173 0.4128 0.6566 1 0.0
O8 O-2 0.3293 0.0855 0.3387 1 0.0
O2 O-2 0.2734 0.1993 0.8436 1 0.0
Cl2 Cl-1 0.8365 0.1053 0.4188 1 0.0
O10 O-2 0.0322 0.995 0.1485 1 0.0
O1 O-2 0.0101 0.4028 0.888 1 0.0
